data_7231686
loop_
_publ_author_name
'Navasardyan, Mger A.'
'Grishanov, Dmitry A.'
'Tripol'skaya, Tatiana A.'
'Kuz'mina, Lyudmila G.'
'Prikhodchenko, Petr V.'
'Churakov, Andrei V.'

_publ_section_title
;
 Crystal structures of non-proteinogenic amino acid peroxosolvates: rare
 example of H-bonded hydrogen peroxide chains
;
_journal_issue 46
_journal_name_full CrystEngComm
_journal_page_first 7413
_journal_paper_doi 10.1039/C8CE01486H
_journal_volume 20
_journal_year 2018
_chemical_formula_moiety 'C3 H7 N O2, H2 O2'
_chemical_formula_sum 'C3 H9 N O4'
_chemical_formula_weight 123.11
_chemical_name_common 'sarcosine peroxosolvate'
_chemical_name_systematic
; 
N-methylglycine peroxosolvate
;
_chemical_properties_physical ', Moisture-sensitive'
_space_group_IT_number 7
_space_group_name_Hall 'P -2yc'
_space_group_name_H-M_alt 'P 1 c 1'
_symmetry_cell_setting monoclinic
_symmetry_space_group_name_Hall 'P -2yc'
_symmetry_space_group_name_H-M 'P 1 c 1'
_atom_sites_solution_hydrogens difmap
_atom_sites_solution_primary direct
_atom_sites_solution_secondary difmap
_audit_creation_method SHELXL-97
_audit_update_record
;
2016-09-29 deposited with the CCDC.
2018-10-23 downloaded from the CCDC.
;
_cell_angle_alpha 90.00
_cell_angle_beta 90.6050(10)
_cell_angle_gamma 90.00
_cell_formula_units_Z 6
_cell_length_a 13.1669(7)
_cell_length_b 6.3974(4)
_cell_length_c 10.7817(6)
_cell_measurement_reflns_used 7405
_cell_measurement_temperature 150(2)
_cell_measurement_theta_max 30.472
_cell_measurement_theta_min 3.0945
_cell_volume 908.13(9)
_computing_cell_refinement 'SAINT (Bruker, 2008)'
_computing_data_collection '<i>APEX2</i> (Bruker, 2008)'
_computing_data_reduction 'SAINT (Bruker, 2008)'
_computing_molecular_graphics 'SHELXTL (Sheldrick, 2008)'
_computing_publication_material 'SHELXTL (Sheldrick, 2008)'
_computing_structure_refinement 'SHELXTL (Sheldrick, 2008)'
_computing_structure_solution 'SHELXTL (Sheldrick, 2008)'
_diffrn_ambient_temperature 150(2)
_diffrn_measured_fraction_theta_full 0.997
_diffrn_measured_fraction_theta_max 0.997
_diffrn_measurement_device_type 'Bruker SMART APEX II'
_diffrn_measurement_method \w
_diffrn_radiation_monochromator graphite
_diffrn_radiation_source 'fine-focus sealed tube'
_diffrn_radiation_type MoK\a
_diffrn_radiation_wavelength 0.71073
_diffrn_reflns_av_R_equivalents 0.0172
_diffrn_reflns_av_sigmaI/netI 0.0131
_diffrn_reflns_limit_h_max 18
_diffrn_reflns_limit_h_min -18
_diffrn_reflns_limit_k_max 9
_diffrn_reflns_limit_k_min -9
_diffrn_reflns_limit_l_max 15
_diffrn_reflns_limit_l_min -15
_diffrn_reflns_number 10591
_diffrn_reflns_theta_full 30.50
_diffrn_reflns_theta_max 30.50
_diffrn_reflns_theta_min 3.09
_diffrn_standards_decay_% 0
_exptl_absorpt_coefficient_mu 0.125
_exptl_absorpt_correction_T_max 0.9693
_exptl_absorpt_correction_T_min 0.9634
_exptl_absorpt_correction_type multi-scan
_exptl_absorpt_process_details 'SADABS (Bruker, 2008)'
_exptl_crystal_colour colourless
_exptl_crystal_density_diffrn 1.351
_exptl_crystal_density_method 'not measured'
_exptl_crystal_description prism
_exptl_crystal_F_000 396
_exptl_crystal_size_max 0.30
_exptl_crystal_size_mid 0.25
_exptl_crystal_size_min 0.25
_refine_diff_density_max 0.263
_refine_diff_density_min -0.130
_refine_diff_density_rms 0.037
_refine_ls_extinction_method none
_refine_ls_goodness_of_fit_ref 1.047
_refine_ls_hydrogen_treatment refall
_refine_ls_matrix_type full
_refine_ls_number_parameters 325
_refine_ls_number_reflns 2766
_refine_ls_number_restraints 2
_refine_ls_restrained_S_all 1.046
_refine_ls_R_factor_all 0.0249
_refine_ls_R_factor_gt 0.0243
_refine_ls_shift/su_max 0.001
_refine_ls_shift/su_mean 0.000
_refine_ls_structure_factor_coef Fsqd
_refine_ls_weighting_details 'calc w=1/[\s^2^(Fo^2^)+(0.0526P)^2^+0.0181P] where P=(Fo^2^+2Fc^2^)/3'
_refine_ls_weighting_scheme calc
_refine_ls_wR_factor_gt 0.0662
_refine_ls_wR_factor_ref 0.0669
_reflns_number_gt 2700
_reflns_number_total 2766
_reflns_threshold_expression I>2\s(I)
_cod_data_source_file c8ce01486h2.cif
_cod_data_source_block 16per01
_cod_depositor_comments 'Adding full bibliography for 7231686--7231687.cif.'
_cod_original_sg_symbol_H-M 'P c'
_cod_database_code 7231686

loop_
_symmetry_equiv_pos_as_xyz
'x, y, z'
'x, -y, z+1/2'

loop_
_atom_site_label
_atom_site_type_symbol
_atom_site_fract_x
_atom_site_fract_y
_atom_site_fract_z
_atom_site_U_iso_or_equiv
_atom_site_adp_type
_atom_site_occupancy
_atom_site_symmetry_multiplicity
_atom_site_calc_flag
O11 O 0.91975(7) 0.32810(14) 0.55751(8) 0.02500(17) Uani 1 1 d
O12 O 1.06642(7) 0.43582(15) 0.47590(9) 0.02721(18) Uani 1 1 d
N1 N 0.91166(7) -0.02708(15) 0.42951(9) 0.01933(17) Uani 1 1 d
C11 C 0.99453(8) 0.30714(17) 0.48827(10) 0.01893(18) Uani 1 1 d
C12 C 1.00037(8) 0.11080(17) 0.40891(10) 0.01876(18) Uani 1 1 d
C13 C 0.90630(11) -0.2043(2) 0.34027(13) 0.0292(2) Uani 1 1 d
H1A H 0.9150(15) -0.079(3) 0.509(2) 0.032(4) Uiso 1 1 d
H1B H 0.8576(16) 0.042(3) 0.4218(19) 0.033(5) Uiso 1 1 d
H12A H 1.0590(15) 0.034(3) 0.4280(19) 0.031(4) Uiso 1 1 d
H12B H 1.0003(17) 0.155(4) 0.328(2) 0.041(5) Uiso 1 1 d
H13A H 0.9685(18) -0.279(4) 0.349(2) 0.040(6) Uiso 1 1 d
H13B H 0.8503(18) -0.290(3) 0.357(2) 0.040(5) Uiso 1 1 d
H13C H 0.8994(17) -0.154(4) 0.267(2) 0.040(5) Uiso 1 1 d
O21 O 0.57687(7) 0.28724(16) 0.37058(9) 0.02716(18) Uani 1 1 d
O22 O 0.73447(7) 0.16184(17) 0.35526(8) 0.02875(19) Uani 1 1 d
N2 N 0.57599(7) 0.29469(15) 0.61644(9) 0.01914(17) Uani 1 1 d
C21 C 0.65874(8) 0.22223(16) 0.41551(11) 0.01947(19) Uani 1 1 d
C22 C 0.66822(8) 0.20994(18) 0.55623(10) 0.02038(19) Uani 1 1 d
C23 C 0.57411(11) 0.2540(2) 0.75253(12) 0.0272(2) Uani 1 1 d
H2A H 0.5743(14) 0.434(3) 0.6037(18) 0.027(4) Uiso 1 1 d
H2B H 0.5230(15) 0.238(3) 0.5834(19) 0.025(4) Uiso 1 1 d
H22A H 0.7258(19) 0.293(4) 0.586(2) 0.049(6) Uiso 1 1 d
H22B H 0.6735(16) 0.068(4) 0.580(2) 0.035(5) Uiso 1 1 d
H23A H 0.5725(18) 0.112(4) 0.761(2) 0.050(6) Uiso 1 1 d
H23B H 0.6304(19) 0.311(4) 0.792(2) 0.046(6) Uiso 1 1 d
H23C H 0.5158(18) 0.320(4) 0.790(2) 0.045(6) Uiso 1 1 d
O31 O 0.39519(6) 0.11307(14) 0.55471(9) 0.02503(17) Uani 1 1 d
O32 O 0.24511(7) 0.06396(14) 0.46043(9) 0.02722(18) Uani 1 1 d
N3 N 0.24333(7) 0.42174(14) 0.33997(8) 0.01762(16) Uani 1 1 d
C31 C 0.32356(7) 0.16685(17) 0.48315(10) 0.01773(18) Uani 1 1 d
C32 C 0.33368(7) 0.37795(16) 0.41938(10) 0.01838(18) Uani 1 1 d
C33 C 0.24607(10) 0.63129(19) 0.28049(11) 0.0255(2) Uani 1 1 d
H3A H 0.2399(14) 0.323(3) 0.2827(18) 0.026(4) Uiso 1 1 d
H3B H 0.1920(14) 0.409(3) 0.3785(18) 0.023(4) Uiso 1 1 d
H32A H 0.3909(16) 0.375(3) 0.3661(19) 0.034(5) Uiso 1 1 d
H32B H 0.3393(15) 0.478(3) 0.482(2) 0.031(4) Uiso 1 1 d
H33A H 0.2497(15) 0.731(3) 0.341(2) 0.029(5) Uiso 1 1 d
H33B H 0.3062(18) 0.639(4) 0.233(2) 0.045(6) Uiso 1 1 d
H33C H 0.1873(16) 0.643(3) 0.232(2) 0.037(5) Uiso 1 1 d
O1 O 0.88543(6) 0.28896(15) 0.14211(9) 0.02459(17) Uani 1 1 d
O2 O 0.77486(7) 0.28285(16) 0.12250(9) 0.02828(19) Uani 1 1 d
H1 H 0.9010(16) 0.418(4) 0.114(2) 0.037(5) Uiso 1 1 d
H2 H 0.7578(17) 0.254(3) 0.195(2) 0.035(5) Uiso 1 1 d
O3 O 0.54494(7) 0.26326(14) 0.12950(9) 0.02428(17) Uani 1 1 d
O4 O 0.43358(7) 0.28186(14) 0.13102(10) 0.02694(18) Uani 1 1 d
H3 H 0.5602(16) 0.272(3) 0.210(2) 0.034(5) Uiso 1 1 d
H4 H 0.4199(18) 0.165(4) 0.104(2) 0.039(5) Uiso 1 1 d
O5 O 0.21153(7) 0.24876(16) 0.10919(10) 0.0288(2) Uani 1 1 d
O6 O 0.10071(7) 0.23925(16) 0.12388(10) 0.02791(18) Uani 1 1 d
H5 H 0.2196(15) 0.141(4) 0.067(2) 0.033(5) Uiso 1 1 d
H6 H 0.0857(15) 0.341(3) 0.0837(19) 0.029(4) Uiso 1 1 d

loop_
_atom_site_aniso_label
_atom_site_aniso_U_11
_atom_site_aniso_U_22
_atom_site_aniso_U_33
_atom_site_aniso_U_23
_atom_site_aniso_U_13
_atom_site_aniso_U_12
O11 0.0239(4) 0.0239(4) 0.0273(4) -0.0035(3) 0.0077(3) -0.0013(3)
O12 0.0215(4) 0.0246(4) 0.0356(4) -0.0056(3) 0.0062(3) -0.0048(3)
N1 0.0176(4) 0.0200(4) 0.0204(4) -0.0020(3) 0.0006(3) -0.0001(3)
C11 0.0183(4) 0.0192(4) 0.0192(4) 0.0010(3) -0.0005(3) 0.0011(3)
C12 0.0157(4) 0.0196(4) 0.0210(4) -0.0010(3) 0.0024(3) 0.0005(3)
C13 0.0313(6) 0.0255(5) 0.0308(6) -0.0099(5) -0.0020(5) -0.0009(5)
O21 0.0209(4) 0.0363(5) 0.0242(4) 0.0015(3) -0.0036(3) 0.0076(3)
O22 0.0189(3) 0.0419(5) 0.0255(4) 0.0041(4) 0.0041(3) 0.0047(4)
N2 0.0174(4) 0.0190(4) 0.0210(4) -0.0012(3) -0.0008(3) 0.0022(3)
C21 0.0177(4) 0.0191(4) 0.0217(5) 0.0025(4) -0.0001(4) -0.0012(3)
C22 0.0147(4) 0.0245(5) 0.0220(5) 0.0021(4) -0.0007(3) 0.0026(3)
C23 0.0346(6) 0.0265(5) 0.0205(5) -0.0012(4) 0.0003(4) 0.0056(5)
O31 0.0183(3) 0.0247(4) 0.0320(4) 0.0056(3) -0.0047(3) -0.0004(3)
O32 0.0230(4) 0.0226(4) 0.0359(4) 0.0092(3) -0.0075(3) -0.0068(3)
N3 0.0175(4) 0.0169(4) 0.0184(4) 0.0013(3) 0.0001(3) -0.0002(3)
C31 0.0163(4) 0.0170(4) 0.0199(4) 0.0005(3) 0.0016(3) 0.0008(3)
C32 0.0156(4) 0.0177(4) 0.0218(4) 0.0013(3) -0.0004(3) -0.0017(3)
C33 0.0324(6) 0.0195(5) 0.0246(5) 0.0053(4) -0.0013(4) 0.0000(4)
O1 0.0185(4) 0.0254(4) 0.0300(4) 0.0030(3) 0.0039(3) 0.0008(3)
O2 0.0195(4) 0.0382(5) 0.0272(4) 0.0051(4) -0.0009(3) -0.0045(3)
O3 0.0208(4) 0.0252(4) 0.0268(4) -0.0014(3) -0.0017(3) -0.0020(3)
O4 0.0212(4) 0.0224(4) 0.0371(5) -0.0043(3) -0.0073(3) 0.0040(3)
O5 0.0194(4) 0.0346(5) 0.0322(5) -0.0142(4) -0.0036(3) 0.0052(3)
O6 0.0202(4) 0.0329(4) 0.0307(4) 0.0069(4) 0.0052(3) 0.0049(3)

loop_
_atom_type_symbol
_atom_type_description
_atom_type_scat_dispersion_real
_atom_type_scat_dispersion_imag
_atom_type_scat_source
C C 0.0033 0.0016 'International Tables Vol C Tables 4.2.6.8 and 6.1.1.4'
H H 0.0000 0.0000 'International Tables Vol C Tables 4.2.6.8 and 6.1.1.4'
N N 0.0061 0.0033 'International Tables Vol C Tables 4.2.6.8 and 6.1.1.4'
O O 0.0106 0.0060 'International Tables Vol C Tables 4.2.6.8 and 6.1.1.4'

loop_
_geom_angle_atom_site_label_1
_geom_angle_atom_site_label_2
_geom_angle_atom_site_label_3
_geom_angle
C12 N1 C13 112.87(9)
C12 N1 H1A 108.9(12)
C13 N1 H1A 109.4(13)
C12 N1 H1B 109.9(15)
C13 N1 H1B 107.6(14)
H1A N1 H1B 108.2(19)
O11 C11 O12 126.14(11)
O11 C11 C12 117.99(10)
O12 C11 C12 115.87(10)
N1 C12 C11 111.24(8)
N1 C12 H12A 107.8(12)
C11 C12 H12A 110.8(13)
N1 C12 H12B 109.4(15)
C11 C12 H12B 106.3(15)
H12A C12 H12B 111.3(18)
N1 C13 H13A 106.7(14)
N1 C13 H13B 110.7(14)
H13A C13 H13B 111(2)
N1 C13 H13C 108.5(16)
H13A C13 H13C 111(2)
H13B C13 H13C 109(2)
C22 N2 C23 112.87(9)
C22 N2 H2A 108.2(12)
C23 N2 H2A 108.8(12)
C22 N2 H2B 109.1(13)
C23 N2 H2B 108.2(13)
H2A N2 H2B 109.6(17)
O21 C21 O22 126.04(11)
O21 C21 C22 117.72(10)
O22 C21 C22 116.23(10)
N2 C22 C21 110.95(8)
N2 C22 H22A 107.0(15)
C21 C22 H22A 110.8(15)
N2 C22 H22B 106.7(13)
C21 C22 H22B 109.1(13)
H22A C22 H22B 112.2(19)
N2 C23 H23A 106.1(16)
N2 C23 H23B 111.2(16)
H23A C23 H23B 111(2)
N2 C23 H23C 110.8(16)
H23A C23 H23C 112(2)
H23B C23 H23C 106(2)
C32 N3 C33 113.32(8)
C32 N3 H3A 107.5(12)
C33 N3 H3A 110.3(12)
C32 N3 H3B 110.9(13)
C33 N3 H3B 109.9(13)
H3A N3 H3B 104.5(18)
O32 C31 O31 126.10(10)
O32 C31 C32 117.13(9)
O31 C31 C32 116.77(9)
N3 C32 C31 110.76(8)
N3 C32 H32A 106.8(13)
C31 C32 H32A 109.3(13)
N3 C32 H32B 110.0(13)
C31 C32 H32B 107.0(13)
H32A C32 H32B 112.9(17)
N3 C33 H33A 109.0(13)
N3 C33 H33B 107.8(15)
H33A C33 H33B 108(2)
N3 C33 H33C 107.0(14)
H33A C33 H33C 112.1(19)
H33B C33 H33C 113(2)
O2 O1 H1 101.8(13)
O1 O2 H2 98.5(16)
O4 O3 H3 101.5(13)
O3 O4 H4 97.9(17)
O6 O5 H5 99.1(14)
O5 O6 H6 98.4(14)

loop_
_geom_bond_atom_site_label_1
_geom_bond_atom_site_label_2
_geom_bond_distance
O11 C11 1.2491(13)
O12 C11 1.2626(14)
N1 C12 1.4822(13)
N1 C13 1.4882(15)
N1 H1A 0.92(2)
N1 H1B 0.84(2)
C11 C12 1.5222(15)
C12 H12A 0.94(2)
C12 H12B 0.92(2)
C13 H13A 0.95(2)
C13 H13B 0.94(2)
C13 H13C 0.86(3)
O21 C21 1.2485(14)
O22 C21 1.2567(14)
N2 C22 1.4855(13)
N2 C23 1.4906(15)
N2 H2A 0.90(2)
N2 H2B 0.86(2)
C21 C22 1.5231(15)
C22 H22A 0.98(3)
C22 H22B 0.94(2)
C23 H23A 0.92(3)
C23 H23B 0.92(3)
C23 H23C 0.97(2)
O31 C31 1.2601(13)
O32 C31 1.2470(13)
N3 C32 1.4850(13)
N3 C33 1.4867(14)
N3 H3A 0.89(2)
N3 H3B 0.801(19)
C31 C32 1.5219(15)
C32 H32A 0.95(2)
C32 H32B 0.93(2)
C33 H33A 0.92(2)
C33 H33B 0.95(2)
C33 H33C 0.93(2)
O1 O2 1.4695(12)
O1 H1 0.90(2)
O2 H2 0.83(2)
O3 O4 1.4713(12)
O3 H3 0.89(2)
O4 H4 0.82(3)
O5 O6 1.4705(12)
O5 H5 0.83(2)
O6 H6 0.80(2)

loop_
_geom_hbond_atom_site_label_D
_geom_hbond_atom_site_label_H
_geom_hbond_atom_site_label_A
_geom_hbond_distance_DH
_geom_hbond_distance_HA
_geom_hbond_distance_DA
_geom_hbond_angle_DHA
_geom_hbond_site_symmetry_A
O1 H1 O11 0.90(2) 1.75(2) 2.6545(13) 175(2) 2_564
O2 H2 O22 0.83(2) 1.86(2) 2.6847(14) 172(2) .
O3 H3 O21 0.89(2) 1.74(2) 2.6331(13) 174(2) .
O4 H4 O31 0.82(3) 1.88(3) 2.7031(13) 174(2) 2_554
O5 H5 O32 0.83(2) 1.78(2) 2.6048(13) 172(2) 2_554
O6 H6 O12 0.80(2) 1.86(2) 2.6562(13) 172(2) 2_464
N1 H1A O1 0.92(2) 2.00(2) 2.8630(14) 153.9(18) 2
N1 H1B O22 0.84(2) 1.93(2) 2.7396(13) 163(2) .
N2 H2A O3 0.90(2) 1.99(2) 2.8611(13) 160.5(17) 2_565
N2 H2B O31 0.86(2) 1.89(2) 2.7252(13) 165(2) .
N3 H3A O5 0.89(2) 1.96(2) 2.7512(13) 147.6(17) .
N3 H3B O12 0.801(19) 1.975(19) 2.7666(13) 169.1(19) 1_455

loop_
_geom_torsion_atom_site_label_1
_geom_torsion_atom_site_label_2
_geom_torsion_atom_site_label_3
_geom_torsion_atom_site_label_4
_geom_torsion
C13 N1 C12 C11 171.31(10)
O11 C11 C12 N1 -0.09(14)
O12 C11 C12 N1 -179.16(10)
C23 N2 C22 C21 170.46(10)
O21 C21 C22 N2 -3.81(14)
O22 C21 C22 N2 177.36(10)
C33 N3 C32 C31 176.82(9)
O32 C31 C32 N3 0.50(13)
O31 C31 C32 N3 -179.06(9)
H1 O1 O2 H2 -124(2)
H3 O3 O4 H4 -116(2)
H5 O5 O6 H6 -113(2)
